data_2209119
loop_
_publ_author_name
'Beves, Jonathon E.'
'Constable, Edwin C.'
'Housecroft, Catherine E.'
'Neuburger, Markus'
'Schaffner, Silvia'

_publ_section_title
;
 4'-Chloro-2,2':6',2''-terpyridine
;
_journal_coeditor_code CF2025
_journal_issue 6
_journal_name_full 'Acta Crystallographica Section E'
_journal_page_first o2497
_journal_page_last o2498
_journal_paper_doi 10.1107/S1600536806019180
_journal_volume 62
_journal_year 2006
_chemical_formula_iupac 'C15 H10 Cl1 N3'
_chemical_formula_moiety 'C15 H10 Cl1 N3'
_chemical_formula_sum 'C15 H10 Cl N3'
_chemical_formula_weight 267.72
_chemical_name_systematic
;
4'-Chloro-2,2':6',2''-terpyridine
;
_space_group_IT_number 33
_symmetry_cell_setting orthorhombic
_symmetry_space_group_name_Hall 'P 2c -2n'
_symmetry_space_group_name_H-M 'P n a 21'
_atom_sites_solution_hydrogens geom
_atom_sites_solution_primary direct
_audit_creation_method CRYSTALS_ver_12.82
_cell_angle_alpha 90
_cell_angle_beta 90
_cell_angle_gamma 90
_cell_formula_units_Z 4
_cell_length_a 29.8317(15)
_cell_length_b 3.8344(2)
_cell_length_c 10.6476(5)
_cell_measurement_reflns_used 3476
_cell_measurement_temperature 173
_cell_measurement_theta_max 27
_cell_measurement_theta_min 1
_cell_volume 1217.94(11)
_computing_cell_refinement 'DENZO/SCALEPACK (Otwinowski & Minor, 1997)'
_computing_data_collection 'COLLECT (Nonius, 2001)'
_computing_data_reduction DENZO/SCALEPACK
_computing_molecular_graphics 'ORTEP-3 (Farrugia, 1997)'
_computing_publication_material CRYSTALS
_computing_structure_refinement 'CRYSTALS (Betteridge <i>et al.</i>,  2003)'
_computing_structure_solution 'SIR92 (Altomare <i>et al.</i>,  1994)'
_diffrn_ambient_temperature 173
_diffrn_measured_fraction_theta_full 0.988
_diffrn_measured_fraction_theta_max 0.971
_diffrn_measurement_device_type 'Nonius KappaCCD'
_diffrn_measurement_method '\f and \w scans'
_diffrn_radiation_monochromator graphite
_diffrn_radiation_type 'Mo K\a'
_diffrn_radiation_wavelength 0.71073
_diffrn_reflns_av_R_equivalents 0.098
_diffrn_reflns_limit_h_max 38
_diffrn_reflns_limit_h_min -38
_diffrn_reflns_limit_k_max 4
_diffrn_reflns_limit_k_min -4
_diffrn_reflns_limit_l_max 12
_diffrn_reflns_limit_l_min -13
_diffrn_reflns_number 7250
_diffrn_reflns_theta_full 25.341
_diffrn_reflns_theta_max 27.55
_diffrn_reflns_theta_min 1.37
_diffrn_standards_number 0
_exptl_absorpt_coefficient_mu 0.301
_exptl_absorpt_correction_T_max 0.99
_exptl_absorpt_correction_T_min 0.95
_exptl_absorpt_correction_type multi-scan
_exptl_absorpt_process_details '(DENZO/SCALEPACK; Otwinowski & Minor, 1997)'
_exptl_crystal_colour colourless
_exptl_crystal_density_diffrn 1.460
_exptl_crystal_description plate
_exptl_crystal_F_000 552
_exptl_crystal_size_max 0.20
_exptl_crystal_size_mid 0.17
_exptl_crystal_size_min 0.04
_refine_diff_density_max 0.14
_refine_diff_density_min -0.18
_refine_ls_abs_structure_details 'Flack (1983), 1130 Friedel pairs'
_refine_ls_abs_structure_Flack -0.04(6)
_refine_ls_extinction_method None
_refine_ls_goodness_of_fit_ref 0.9420
_refine_ls_hydrogen_treatment constr
_refine_ls_matrix_type full
_refine_ls_number_parameters 173
_refine_ls_number_reflns 1848
_refine_ls_number_restraints 1
_refine_ls_R_factor_all 0.0468
_refine_ls_R_factor_gt 0.0300
_refine_ls_shift/su_max 0.001
_refine_ls_structure_factor_coef F
_refine_ls_weighting_details 'w=1/[\s^2^(F^2^) + (0.02P)^2^] where P=[max(Fo^2^,0) + 2Fc^2^]/3'
_refine_ls_weighting_scheme calc
_refine_ls_wR_factor_all 0.0368
_refine_ls_wR_factor_gt 0.0320
_refine_ls_wR_factor_ref 0.0320
_reflns_number_gt 1848
_reflns_number_total 2554
_reflns_threshold_expression I>3\s(I)
_cod_data_source_file cf2025.cif
_cod_data_source_block I
_cod_depositor_comments
;
The following automatic conversions were performed:
'_symmetry_cell_setting' value 'Orthorhombic' changed to 'orthorhombic'
according to '/home/saulius/struct/CIF-dictionaries/cif_core.dic'
dictionary named 'cif_core.dic' version 2.4.1 from 2010-06-29.

Automatic conversion script
Id: cif_fix_enum 1527 2010-12-29 10:47:43Z saulius 

The following automatic conversions were performed:

'_symmetry_cell_setting' value 'Orthorhombic' changed to
'orthorhombic' according to
/home/saulius/struct/CIF-dictionaries/cif_core.dic dictionary named
'cif_core.dic' version 2.4.1 from 2010-06-29.

Automatic conversion script
Id: cif_fix_values 1715 2011-07-08 13:25:40Z adriana 
;
_cod_original_formula_sum 'C15 H10 Cl1 N3'
_cod_database_code 2209119
_cod_database_fobs_code 2209119

loop_
_symmetry_equiv_pos_as_xyz
x,y,z
-x+1/2,y+1/2,z+1/2
x+1/2,-y+1/2,z
-x,-y,z+1/2

loop_
_atom_site_type_symbol
_atom_site_label
_atom_site_fract_x
_atom_site_fract_y
_atom_site_fract_z
_atom_site_U_iso_or_equiv
_atom_site_adp_type
_atom_site_occupancy
Cl Cl1 0.839243(18) 0.64167(15) 1.05641(7) 0.0391 Uani 1.0000
N N1 0.99400(6) 1.1265(5) 0.89573(16) 0.0304 Uani 1.0000
N N2 0.89799(5) 1.0349(4) 0.69348(16) 0.0276 Uani 1.0000
N N3 0.78951(6) 0.7575(5) 0.58118(17) 0.0350 Uani 1.0000
C C1 1.03672(8) 1.2342(7) 0.8905(2) 0.0345 Uani 1.0000
C C2 1.05556(8) 1.3886(6) 0.7862(2) 0.0342 Uani 1.0000
C C3 1.02932(8) 1.4367(6) 0.6809(2) 0.0332 Uani 1.0000
C C4 0.98525(7) 1.3210(6) 0.68374(19) 0.0304 Uani 1.0000
C C5 0.96894(7) 1.1684(5) 0.79145(19) 0.0263 Uani 1.0000
C C6 0.92195(7) 1.0365(5) 0.8001(2) 0.0262 Uani 1.0000
C C7 0.90514(7) 0.9187(6) 0.9141(2) 0.0281 Uani 1.0000
C C8 0.86177(7) 0.7951(6) 0.9158(2) 0.0298 Uani 1.0000
C C9 0.83628(7) 0.7896(6) 0.8088(2) 0.0299 Uani 1.0000
C C10 0.85575(7) 0.9135(5) 0.6982(2) 0.0275 Uani 1.0000
C C11 0.83026(6) 0.9081(5) 0.5776(2) 0.0277 Uani 1.0000
C C12 0.84819(7) 1.0452(6) 0.4684(2) 0.0319 Uani 1.0000
C C13 0.82400(8) 1.0238(6) 0.3580(2) 0.0366 Uani 1.0000
C C14 0.78250(8) 0.8660(6) 0.3603(2) 0.0375 Uani 1.0000
C C15 0.76683(8) 0.7425(7) 0.4730(2) 0.0386 Uani 1.0000
H H11 1.0552 1.2019 0.9634 0.0414 Uiso 1.0000
H H21 1.0864 1.4613 0.7868 0.0411 Uiso 1.0000
H H31 1.0413 1.5476 0.6073 0.0398 Uiso 1.0000
H H41 0.9663 1.3470 0.6114 0.0365 Uiso 1.0000
H H71 0.9231 0.9232 0.9890 0.0337 Uiso 1.0000
H H91 0.8061 0.7035 0.8098 0.0359 Uiso 1.0000
H H121 0.8771 1.1543 0.4693 0.0383 Uiso 1.0000
H H131 0.8359 1.1169 0.2812 0.0439 Uiso 1.0000
H H141 0.7650 0.8431 0.2850 0.0450 Uiso 1.0000
H H151 0.7376 0.6381 0.4743 0.0463 Uiso 1.0000

loop_
_atom_site_aniso_label
_atom_site_aniso_U_11
_atom_site_aniso_U_22
_atom_site_aniso_U_33
_atom_site_aniso_U_12
_atom_site_aniso_U_13
_atom_site_aniso_U_23
Cl1 0.0444(3) 0.0431(3) 0.0299(3) -0.0051(3) 0.0070(3) 0.0049(3)
N1 0.0289(9) 0.0335(11) 0.0287(10) 0.0029(9) -0.0015(8) -0.0028(9)
N2 0.0283(9) 0.0278(10) 0.0267(10) 0.0018(8) 0.0005(8) -0.0011(8)
N3 0.0287(9) 0.0368(11) 0.0396(14) 0.0001(8) 0.0004(8) -0.0052(9)
C1 0.0286(11) 0.0385(14) 0.0363(15) 0.0045(11) -0.0042(10) -0.0081(12)
C2 0.0286(11) 0.0350(14) 0.0390(14) -0.0024(10) 0.0019(10) -0.0047(11)
C3 0.0366(12) 0.0287(13) 0.0344(14) -0.0008(10) 0.0082(10) -0.0013(11)
C4 0.0333(12) 0.0305(13) 0.0274(13) 0.0005(10) -0.0014(10) -0.0014(11)
C5 0.0276(11) 0.0243(11) 0.0270(12) 0.0024(10) 0.0012(9) -0.0044(10)
C6 0.0300(11) 0.0225(11) 0.0260(11) 0.0043(9) -0.0017(9) -0.0015(10)
C7 0.0338(11) 0.0251(12) 0.0254(12) 0.0021(9) 0.0001(10) 0.0006(10)
C8 0.0338(11) 0.0304(13) 0.0252(12) 0.0016(11) 0.0050(10) 0.0031(10)
C9 0.0323(12) 0.0258(12) 0.0316(13) -0.0003(10) 0.0053(10) -0.0017(10)
C10 0.0270(11) 0.0263(12) 0.0292(13) 0.0035(9) 0.0010(10) -0.0030(10)
C11 0.0268(10) 0.0265(12) 0.0297(15) 0.0027(8) 0.0014(9) -0.0022(10)
C12 0.0303(11) 0.0338(15) 0.0315(13) 0.0038(10) 0.0008(10) 0.0000(11)
C13 0.0406(13) 0.0371(14) 0.0320(14) 0.0060(12) -0.0016(11) 0.0000(12)
C14 0.0352(12) 0.0431(15) 0.0343(14) 0.0094(12) -0.0089(11) -0.0052(12)
C15 0.0319(12) 0.0427(15) 0.0411(14) 0.0011(11) -0.0018(11) -0.0065(13)

loop_
_atom_type_symbol
_atom_type_scat_dispersion_real
_atom_type_scat_dispersion_imag
_atom_type_scat_source
C 0.0033 0.0016 'International Tables Vol C 4.2.6.8 and 6.1.1.4'
H 0.0000 0.0000 'International Tables Vol C 4.2.6.8 and 6.1.1.4'
Cl 0.1484 0.1585 'International Tables Vol C 4.2.6.8 and 6.1.1.4'
N 0.0061 0.0033 'International Tables Vol C 4.2.6.8 and 6.1.1.4'

loop_
_geom_angle_atom_site_label_1
_geom_angle_atom_site_label_2
_geom_angle_atom_site_label_3
_geom_angle
_geom_angle_publ_flag
C1 N1 C5 117.12(18) ?
C6 N2 C10 118.00(18) ?
C11 N3 C15 116.8(2) ?
N1 C1 C2 123.6(2) no
N1 C1 H11 118.2 no
C2 C1 H11 118.2 no
C1 C2 C3 118.7(2) no
C1 C2 H21 120.6 no
C3 C2 H21 120.6 no
C2 C3 C4 118.5(2) no
C2 C3 H31 120.8 no
C4 C3 H31 120.8 no
C3 C4 C5 119.3(2) no
C3 C4 H41 120.4 no
C5 C4 H41 120.4 no
C4 C5 N1 122.76(18) no
C4 C5 C6 121.81(19) no
N1 C5 C6 115.43(18) no
C5 C6 N2 116.74(18) no
C5 C6 C7 120.18(19) no
N2 C6 C7 123.08(19) no
C6 C7 C8 117.5(2) no
C6 C7 H71 121.2 no
C8 C7 H71 121.2 no
Cl1 C8 C7 119.28(18) ?
Cl1 C8 C9 119.69(16) ?
C7 C8 C9 121.0(2) no
C8 C9 C10 117.7(2) no
C8 C9 H91 121.1 no
C10 C9 H91 121.1 no
C9 C10 N2 122.6(2) ?
C9 C10 C11 120.59(18) no
N2 C10 C11 116.74(19) no
C10 C11 N3 116.20(19) no
C10 C11 C12 121.39(18) no
N3 C11 C12 122.4(2) no
C11 C12 C13 119.4(2) no
C11 C12 H121 120.3 no
C13 C12 H121 120.3 no
C12 C13 C14 118.7(2) no
C12 C13 H131 120.7 no
C14 C13 H131 120.7 no
C13 C14 C15 118.2(2) no
C13 C14 H141 120.9 no
C15 C14 H141 120.9 no
C14 C15 N3 124.5(2) no
C14 C15 H151 117.8 no
N3 C15 H151 117.8 no

loop_
_geom_bond_atom_site_label_1
_geom_bond_atom_site_label_2
_geom_bond_distance
_geom_bond_publ_flag
Cl1 C8 1.743(2) ?
N1 C1 1.341(3) ?
N1 C5 1.348(3) ?
N2 C6 1.341(3) ?
N2 C10 1.344(3) ?
N3 C11 1.346(3) ?
N3 C15 1.337(3) ?
C1 C2 1.378(3) no
C1 H11 0.960 no
C2 C3 1.380(3) no
C2 H21 0.960 no
C3 C4 1.388(3) no
C3 H31 0.960 no
C4 C5 1.376(3) no
C4 H41 0.960 no
C5 C6 1.493(3) ?
C6 C7 1.389(3) no
C7 C8 1.378(3) no
C7 H71 0.960 no
C8 C9 1.370(3) no
C9 C10 1.396(3) no
C9 H91 0.960 no
C10 C11 1.493(3) ?
C11 C12 1.384(3) no
C12 C13 1.382(3) no
C12 H121 0.960 no
C13 C14 1.378(3) no
C13 H131 0.960 no
C14 C15 1.373(3) no
C14 H141 0.960 no
C15 H151 0.960 no

loop_
_cod_related_entry_id
_cod_related_entry_database
_cod_related_entry_code
1 ChemSpider 581106
